data_4305067
loop_
_publ_author_name
'Hyungphil Chun'
'Heejin Jung'
'Gumae Koo'
'Heondo Jeong'
'Dong-Kook Kim'

_publ_contact_author
;
 Prof. Dr. Hyungphil Chun
 Department of Applied Chemistry
 College of Science and Technology
 Hanyang University
 1271 Sa-3 dong, Ansan 426-791
 Republic of Korea
;
_publ_contact_author_email hchun@hanyang.ac.kr
_publ_section_title
;
Efficient Hydrogen Sorption in 8-Connected MOFs Based on Trinuclear
Pinwheel Motifs
;
_journal_name_full 'Inorganic Chemistry'
_journal_page_first 5355
_journal_page_last 5359
_journal_paper_doi 10.1021/ic800274w
_journal_volume 47
_journal_year 2008
_chemical_formula_moiety '[Co3(ndc)3(dabco)]'
_chemical_formula_sum 'C73.5 H66 Co3 N2 O12'
_chemical_formula_weight 1346.07
_chemical_name_systematic
; 
 ? 
;
_space_group_IT_number 15
_symmetry_cell_setting monoclinic
_symmetry_space_group_name_Hall '-C 2yc'
_symmetry_space_group_name_H-M 'C 1 2/c 1'
_atom_sites_solution_hydrogens geom
_atom_sites_solution_primary direct
_atom_sites_solution_secondary difmap
_audit_creation_method SHELXL-97
_cell_angle_alpha 90.00
_cell_angle_beta 93.78(3)
_cell_angle_gamma 90.00
_cell_formula_units_Z 4
_cell_length_a 20.136(4)
_cell_length_b 21.190(4)
_cell_length_c 17.292(4)
_cell_measurement_temperature 100(2)
_cell_volume 7362(3)
_computing_cell_refinement 'Bruker SAINT'
_computing_data_collection 'Bruker SMART'
_computing_data_reduction 'Bruker SAINT'
_computing_molecular_graphics 'Materials Studio 4.1'
_computing_publication_material WORD
_computing_structure_refinement 'SHELXL-97 (Sheldrick, 1997)'
_computing_structure_solution 'SHELXS-97 (Sheldrick, 1990)'
_diffrn_ambient_temperature 100(2)
_diffrn_measured_fraction_theta_full 0.959
_diffrn_measured_fraction_theta_max 0.959
_diffrn_measurement_device_type 'ADSC Quantum 210 CCD'
_diffrn_measurement_method 'phi scan'
_diffrn_radiation_monochromator graphite
_diffrn_radiation_source 'fine-focus sealed tube'
_diffrn_radiation_wavelength 0.80000
_diffrn_reflns_av_R_equivalents 0.0497
_diffrn_reflns_av_sigmaI/netI 0.0477
_diffrn_reflns_limit_h_max 25
_diffrn_reflns_limit_h_min -17
_diffrn_reflns_limit_k_max 18
_diffrn_reflns_limit_k_min -25
_diffrn_reflns_limit_l_max 21
_diffrn_reflns_limit_l_min -21
_diffrn_reflns_number 13700
_diffrn_reflns_theta_full 30.38
_diffrn_reflns_theta_max 30.38
_diffrn_reflns_theta_min 1.57
_exptl_absorpt_coefficient_mu 0.725
_exptl_absorpt_correction_T_max 0.8990
_exptl_absorpt_correction_T_min 0.7752
_exptl_absorpt_correction_type multi-scan
_exptl_absorpt_process_details 'Bruker SADABS'
_exptl_crystal_colour purple
_exptl_crystal_density_diffrn 1.214
_exptl_crystal_density_method 'not measured'
_exptl_crystal_description rhomboid
_exptl_crystal_F_000 2792
_exptl_crystal_size_max 0.37
_exptl_crystal_size_mid 0.27
_exptl_crystal_size_min 0.15
_refine_diff_density_max 1.594
_refine_diff_density_min -0.850
_refine_diff_density_rms 0.178
_refine_ls_extinction_coef 0.0140(9)
_refine_ls_extinction_expression Fc^*^=kFc[1+0.001xFc^2^\l^3^/sin(2\q)]^-1/4^
_refine_ls_extinction_method SHELXL
_refine_ls_goodness_of_fit_ref 1.101
_refine_ls_hydrogen_treatment refU
_refine_ls_matrix_type full
_refine_ls_number_parameters 465
_refine_ls_number_reflns 7485
_refine_ls_number_restraints 42
_refine_ls_restrained_S_all 1.106
_refine_ls_R_factor_all 0.0803
_refine_ls_R_factor_gt 0.0761
_refine_ls_shift/su_max 0.000
_refine_ls_shift/su_mean 0.000
_refine_ls_structure_factor_coef Fsqd
_refine_ls_weighting_details 'calc w=1/[\s^2^(Fo^2^)+(0.1486P)^2^+15.7608P] where P=(Fo^2^+2Fc^2^)/3'
_refine_ls_weighting_scheme calc
_refine_ls_wR_factor_gt 0.2251
_refine_ls_wR_factor_ref 0.2287
_reflns_number_gt 7031
_reflns_number_total 7485
_reflns_threshold_expression >2sigma(I)
_cod_data_source_file ic800274w-file001_1.cif
_cod_data_source_block 2
_cod_depositor_comments
;
The following automatic conversions were performed:
'_symmetry_cell_setting' value 'Monoclinic' changed to 'monoclinic'
according to '/home/saulius/struct/CIF-dictionaries/cif_core.dic'
dictionary named 'cif_core.dic' version 2.4.1 from 2010-06-29.

Automatic conversion script
Id: cif_fix_enum 1527 2010-12-29 10:47:43Z saulius 
;
_cod_original_formula_sum 'C73.50 H66 Co3 N2 O12'
_cod_database_code 4305067

loop_
_symmetry_equiv_pos_as_xyz
'x, y, z'
'-x, y, -z+1/2'
'x+1/2, y+1/2, z'
'-x+1/2, y+1/2, -z+1/2'
'-x, -y, -z'
'x, -y, z-1/2'
'-x+1/2, -y+1/2, -z'
'x+1/2, -y+1/2, z-1/2'

loop_
_atom_site_label
_atom_site_type_symbol
_atom_site_fract_x
_atom_site_fract_y
_atom_site_fract_z
_atom_site_U_iso_or_equiv
_atom_site_adp_type
_atom_site_occupancy
_atom_site_symmetry_multiplicity
_atom_site_calc_flag
_atom_site_refinement_flags
_atom_site_disorder_assembly
_atom_site_disorder_group
Co1 Co 0.10654(2) 0.25704(2) 0.10590(2) 0.0258(2) Uani 1 1 d . . .
Co2 Co 0.2500 0.2500 0.0000 0.0248(2) Uani 1 2 d S . .
O1 O 0.16659(13) 0.32191(11) 0.14923(13) 0.0373(5) Uani 1 1 d . . .
O2 O 0.23980(12) 0.18345(11) -0.08566(13) 0.0377(5) Uani 1 1 d . . .
O3 O 0.14607(11) 0.26593(11) -0.01430(12) 0.0312(5) Uani 1 1 d . . .
O4 O 0.04235(11) 0.27641(12) 0.01377(12) 0.0341(5) Uani 1 1 d . . .
O5 O 0.23828(12) 0.17932(11) 0.07899(13) 0.0368(5) Uani 1 1 d . . .
O6 O 0.13617(11) 0.16916(11) 0.12237(13) 0.0330(5) Uani 1 1 d . . .
N1 N 0.04106(15) 0.25807(12) 0.19512(15) 0.0294(6) Uani 1 1 d . . .
C1 C 0.22442(16) 0.34018(15) 0.13376(17) 0.0320(7) Uani 1 1 d . . .
C2 C 0.25140(17) 0.39589(16) 0.17954(17) 0.0340(7) Uani 1 1 d . . .
C3 C 0.21218(17) 0.42697(16) 0.22855(19) 0.0366(7) Uani 1 1 d . . .
H3A H 0.1685 0.4119 0.2351 0.044 Uiso 1 1 calc R . .
C4 C 0.23530(17) 0.48117(16) 0.26985(19) 0.0351(7) Uani 1 1 d . . .
C5 C 0.1951(2) 0.5145(2) 0.3199(2) 0.0509(10) Uani 1 1 d . . .
H5A H 0.1516 0.4995 0.3278 0.061 Uiso 1 1 calc R . .
C6 C 0.21769(19) 0.56810(19) 0.3571(2) 0.0461(9) Uani 1 1 d . . .
H6A H 0.1897 0.5904 0.3898 0.055 Uiso 1 1 calc R . .
C7 C 0.28278(16) 0.59011(15) 0.34694(18) 0.0331(7) Uani 1 1 d . . .
C8 C 0.32344(15) 0.55855(15) 0.29992(18) 0.0320(6) Uani 1 1 d . . .
H8A H 0.3672 0.5737 0.2941 0.038 Uiso 1 1 calc R . .
C9 C 0.30081(15) 0.50323(15) 0.25953(17) 0.0317(6) Uani 1 1 d . . .
C10 C 0.34125(17) 0.46936(17) 0.2098(2) 0.0398(8) Uani 1 1 d . . .
H10A H 0.3855 0.4831 0.2035 0.048 Uiso 1 1 calc R . .
C11 C 0.31734(17) 0.41709(17) 0.1707(2) 0.0396(8) Uani 1 1 d . . .
H11A H 0.3450 0.3949 0.1375 0.048 Uiso 1 1 calc R . .
C12 C 0.08602(15) 0.27505(15) -0.03621(16) 0.0288(6) Uani 1 1 d . . .
C13 C 0.19544(16) 0.15065(15) 0.11430(16) 0.0304(6) Uani 1 1 d . . .
C14 C 0.06504(16) 0.28223(15) -0.12029(16) 0.0310(6) Uani 1 1 d . . .
C15 C 0.11252(17) 0.2828(2) -0.17589(19) 0.0422(8) Uani 1 1 d . . .
H15A H 0.1586 0.2808 -0.1601 0.051 Uiso 1 1 calc R . .
C16 C 0.09242(18) 0.2862(2) -0.25350(18) 0.0478(10) Uani 1 1 d . . .
H16A H 0.1249 0.2877 -0.2909 0.057 Uiso 1 1 calc R . .
C17 C -0.00151(16) 0.28609(17) -0.14239(17) 0.0349(7) Uani 1 1 d . . .
H17A H -0.0330 0.2878 -0.1039 0.042 Uiso 1 1 calc R . .
C18 C -0.02393(16) 0.28759(16) -0.22175(17) 0.0336(7) Uani 1 1 d . . .
C1N C -0.0240(3) 0.2504(4) 0.1651(4) 0.0335(15) Uani 0.50 1 d P . .
H1N1 H -0.0271 0.2126 0.1316 0.040 Uiso 0.50 1 calc PR . .
H1N2 H -0.0375 0.2875 0.1330 0.040 Uiso 0.50 1 calc PR . .
C2N C 0.0616(3) 0.2058(4) 0.2541(4) 0.0332(14) Uani 0.50 1 d P . .
H2N1 H 0.0552 0.1638 0.2297 0.040 Uiso 0.50 1 calc PR . .
H2N2 H 0.1092 0.2105 0.2715 0.040 Uiso 0.50 1 calc PR . .
C3N C 0.0518(3) 0.3183(3) 0.2421(4) 0.0344(13) Uani 0.50 1 d P . .
H3N1 H 0.0495 0.3555 0.2074 0.041 Uiso 0.50 1 calc PR . .
H3N2 H 0.0960 0.3176 0.2707 0.041 Uiso 0.50 1 calc PR . .
C4N C -0.0185(4) 0.2117(5) 0.1765(4) 0.0368(15) Uani 0.50 1 d P . .
H4N1 H -0.0460 0.2274 0.1310 0.044 Uiso 0.50 1 calc PR . .
H4N2 H -0.0010 0.1696 0.1635 0.044 Uiso 0.50 1 calc PR . .
C5N C 0.0707(4) 0.2432(5) 0.2698(4) 0.0370(16) Uani 0.50 1 d P . .
H5N1 H 0.1097 0.2710 0.2807 0.044 Uiso 0.50 1 calc PR . .
H5N2 H 0.0869 0.1991 0.2694 0.044 Uiso 0.50 1 calc PR . .
C6N C 0.0040(4) 0.3215(3) 0.2003(4) 0.0401(15) Uani 0.50 1 d P . .
H6N1 H -0.0157 0.3331 0.1483 0.048 Uiso 0.50 1 calc PR . .
H6N2 H 0.0362 0.3549 0.2173 0.048 Uiso 0.50 1 calc PR . .
C1S C -0.24014(19) 0.1958(3) 0.1814(2) 0.0567(11) Uani 1 1 d . . .
H1SA H -0.2605 0.1726 0.2204 0.068 Uiso 1 1 calc R . .
C2S C -0.2038(2) 0.1646(2) 0.1277(2) 0.0568(11) Uani 1 1 d . . .
H2SA H -0.1995 0.1199 0.1294 0.068 Uiso 1 1 calc R . .
C3S C -0.17377(19) 0.1991(2) 0.0714(2) 0.0542(11) Uani 1 1 d . . .
H3SA H -0.1490 0.1776 0.0345 0.065 Uiso 1 1 calc R . .
C4S C -0.17935(19) 0.2644(2) 0.0680(2) 0.0504(10) Uani 1 1 d . . .
C5S C -0.21626(19) 0.2941(2) 0.1220(2) 0.0539(10) Uani 1 1 d . . .
H5SA H -0.2209 0.3387 0.1206 0.065 Uiso 1 1 calc R . .
C6S C -0.2466(2) 0.2597(2) 0.1780(3) 0.0530(11) Uani 1 1 d . . .
H6SA H -0.2720 0.2809 0.2144 0.064 Uiso 1 1 calc R . .
C7S C -0.1471(2) 0.3011(3) 0.0073(3) 0.0694(14) Uani 1 1 d . . .
H7SA H -0.1235 0.2722 -0.0256 0.104 Uiso 1 1 calc R . .
H7SB H -0.1153 0.3311 0.0321 0.104 Uiso 1 1 calc R . .
H7SC H -0.1811 0.3242 -0.0244 0.104 Uiso 1 1 calc R . .
C8S C 0.3883(3) 0.3967(3) 0.3961(3) 0.0765(16) Uani 1 1 d . . .
H8SA H 0.3643 0.3849 0.3491 0.092 Uiso 1 1 calc R . .
C9S C 0.4492(4) 0.3708(3) 0.4143(4) 0.091(2) Uani 1 1 d . . .
H9SA H 0.4679 0.3418 0.3799 0.109 Uiso 1 1 calc R . .
C10S C 0.4838(3) 0.3872(3) 0.4840(4) 0.0835(19) Uani 1 1 d . . .
H10B H 0.5259 0.3685 0.4974 0.100 Uiso 1 1 calc R . .
C11S C 0.4573(2) 0.4310(3) 0.5343(3) 0.0610(12) Uani 1 1 d . . .
C12S C 0.3951(2) 0.4565(2) 0.5120(2) 0.0547(10) Uani 1 1 d . . .
H12A H 0.3760 0.4865 0.5447 0.066 Uiso 1 1 calc R . .
C13S C 0.3610(3) 0.4396(2) 0.4446(3) 0.0627(11) Uani 1 1 d . . .
H13A H 0.3184 0.4574 0.4311 0.075 Uiso 1 1 calc R . .
C14S C 0.49504(18) 0.4512(2) 0.6086(2) 0.0805(18) Uani 1 1 d . . .
H14A H 0.5374 0.4283 0.6144 0.121 Uiso 1 1 calc R . .
H14B H 0.4685 0.4417 0.6526 0.121 Uiso 1 1 calc R . .
H14C H 0.5038 0.4966 0.6069 0.121 Uiso 1 1 calc R . .
C15S C -0.00282(18) 0.4754(2) 0.1116(2) 0.051(4) Uani 0.25 1 d PRU . .
H15S H -0.0467 0.4660 0.1251 0.061 Uiso 0.25 1 calc PR . .
C16S C 0.02906(18) 0.5295(2) 0.1403(2) 0.084(6) Uani 0.25 1 d PRU . .
H16S H 0.0069 0.5572 0.1733 0.101 Uiso 0.25 1 calc PR . .
C17S C 0.09332(18) 0.5432(2) 0.1206(2) 0.037(3) Uani 0.25 1 d PRU . .
H17S H 0.1151 0.5802 0.1402 0.044 Uiso 0.25 1 calc PR . .
C18S C 0.12570(18) 0.5027(2) 0.0722(2) 0.031(2) Uani 0.25 1 d PRU . .
C19S C 0.09382(18) 0.4486(2) 0.0436(2) 0.024(2) Uani 0.25 1 d PRU . .
H19S H 0.1160 0.4209 0.0105 0.029 Uiso 0.25 1 calc PR . .
C20S C 0.02957(18) 0.4349(2) 0.0633(2) 0.030(2) Uani 0.25 1 d PRU . .
H20S H 0.0078 0.3979 0.0437 0.036 Uiso 0.25 1 calc PR . .
C21S C 0.19582(18) 0.5131(2) 0.0521(2) 0.050(4) Uani 0.25 1 d PRU . .
H21A H 0.2090 0.4793 0.0175 0.075 Uiso 0.25 1 calc PR . .
H21B H 0.2253 0.5128 0.0995 0.075 Uiso 0.25 1 calc PR . .
H21C H 0.1992 0.5539 0.0260 0.075 Uiso 0.25 1 calc PR . .

loop_
_atom_site_aniso_label
_atom_site_aniso_U_11
_atom_site_aniso_U_22
_atom_site_aniso_U_33
_atom_site_aniso_U_23
_atom_site_aniso_U_13
_atom_site_aniso_U_12
Co1 0.0362(3) 0.0223(3) 0.0179(3) 0.00025(12) -0.00516(18) -0.00096(14)
Co2 0.0366(4) 0.0196(4) 0.0172(3) 0.00013(17) -0.0064(2) -0.00091(19)
O1 0.0516(14) 0.0312(13) 0.0284(11) -0.0069(9) -0.0013(9) -0.0099(10)
O2 0.0483(13) 0.0327(13) 0.0310(11) -0.0132(9) -0.0047(9) -0.0040(10)
O3 0.0368(11) 0.0349(12) 0.0210(10) 0.0016(8) -0.0060(8) 0.0020(9)
O4 0.0409(12) 0.0391(14) 0.0216(10) 0.0021(9) -0.0043(8) 0.0039(10)
O5 0.0419(12) 0.0319(13) 0.0358(11) 0.0141(9) -0.0026(9) -0.0009(9)
O6 0.0383(11) 0.0263(12) 0.0332(11) 0.0056(8) -0.0061(9) -0.0007(9)
N1 0.0394(15) 0.0274(14) 0.0208(12) -0.0005(9) -0.0019(10) -0.0013(10)
C1 0.0433(16) 0.0276(17) 0.0240(13) -0.0023(11) -0.0053(11) -0.0032(12)
C2 0.0455(17) 0.0275(17) 0.0282(14) -0.0057(12) -0.0037(12) -0.0037(13)
C3 0.0428(16) 0.0322(18) 0.0349(15) -0.0085(13) 0.0029(13) -0.0091(13)
C4 0.0426(17) 0.0284(17) 0.0344(15) -0.0111(12) 0.0023(13) -0.0068(13)
C5 0.048(2) 0.048(2) 0.059(2) -0.0253(18) 0.0161(17) -0.0161(17)
C6 0.0484(19) 0.040(2) 0.051(2) -0.0225(16) 0.0129(16) -0.0105(15)
C7 0.0404(16) 0.0275(17) 0.0305(14) -0.0049(12) -0.0050(12) -0.0007(12)
C8 0.0359(15) 0.0249(16) 0.0340(15) -0.0065(12) -0.0064(11) -0.0014(11)
C9 0.0387(16) 0.0251(16) 0.0305(14) -0.0065(11) -0.0050(12) -0.0012(12)
C10 0.0369(16) 0.037(2) 0.0445(18) -0.0137(14) 0.0001(13) -0.0026(13)
C11 0.0408(17) 0.039(2) 0.0385(16) -0.0156(14) -0.0011(13) -0.0017(14)
C12 0.0375(15) 0.0263(16) 0.0217(13) 0.0001(11) -0.0044(11) -0.0002(11)
C13 0.0419(16) 0.0234(16) 0.0244(13) 0.0028(11) -0.0078(11) -0.0019(12)
C14 0.0414(16) 0.0297(17) 0.0205(13) 0.0010(11) -0.0072(11) -0.0013(12)
C15 0.0378(16) 0.062(3) 0.0252(15) 0.0001(15) -0.0063(12) -0.0033(15)
C16 0.0370(17) 0.084(3) 0.0219(15) 0.0015(16) -0.0036(12) -0.0099(18)
C17 0.0394(16) 0.043(2) 0.0216(14) -0.0007(12) -0.0048(11) 0.0041(13)
C18 0.0391(16) 0.0374(19) 0.0230(14) 0.0017(12) -0.0067(12) 0.0023(13)
C1N 0.029(3) 0.048(5) 0.022(3) 0.000(3) -0.005(2) -0.002(3)
C2N 0.032(3) 0.041(4) 0.027(3) 0.014(3) 0.002(2) 0.009(3)
C3N 0.046(3) 0.029(4) 0.029(3) -0.003(2) 0.008(3) -0.002(3)
C4N 0.038(3) 0.040(5) 0.032(3) -0.007(3) 0.001(3) -0.012(3)
C5N 0.031(4) 0.058(6) 0.021(3) 0.003(3) -0.003(3) 0.002(3)
C6N 0.054(4) 0.029(4) 0.040(3) 0.002(3) 0.018(3) 0.002(3)
C1S 0.0379(18) 0.087(4) 0.043(2) 0.006(2) -0.0146(15) 0.0055(19)
C2S 0.047(2) 0.065(3) 0.056(2) -0.005(2) -0.0172(17) 0.0127(19)
C3S 0.0405(18) 0.081(3) 0.0388(18) -0.0176(19) -0.0124(15) 0.0164(19)
C4S 0.0333(17) 0.077(3) 0.040(2) -0.0062(18) -0.0116(15) 0.0062(17)
C5S 0.0387(18) 0.065(3) 0.057(2) -0.013(2) -0.0101(16) 0.0039(17)
C6S 0.0374(19) 0.078(3) 0.042(2) -0.0186(19) -0.0101(16) 0.0106(18)
C7S 0.048(2) 0.106(4) 0.053(2) 0.010(3) -0.0096(18) 0.000(2)
C8S 0.117(5) 0.052(3) 0.060(3) 0.009(2) 0.001(3) -0.003(3)
C9S 0.149(6) 0.052(3) 0.074(4) 0.007(3) 0.025(4) 0.019(4)
C10S 0.094(4) 0.063(4) 0.097(4) 0.035(3) 0.031(3) 0.035(3)
C11S 0.055(2) 0.073(3) 0.055(2) 0.023(2) -0.0009(18) 0.004(2)
C12S 0.053(2) 0.058(3) 0.051(2) 0.0125(19) -0.0014(17) 0.0051(19)
C13S 0.074(3) 0.058(3) 0.054(2) 0.013(2) -0.011(2) -0.001(2)
C14S 0.054(3) 0.130(6) 0.057(3) 0.028(3) -0.004(2) -0.001(3)
C15S 0.052(5) 0.051(5) 0.050(5) 0.001(4) 0.001(4) 0.010(4)
C16S 0.088(7) 0.080(8) 0.085(7) -0.007(5) 0.011(5) 0.013(5)
C17S 0.050(5) 0.033(5) 0.027(4) -0.010(4) -0.009(4) 0.009(4)
C18S 0.041(4) 0.030(4) 0.021(4) 0.002(3) -0.014(3) 0.001(4)
C19S 0.036(4) 0.010(4) 0.023(4) 0.002(3) -0.015(3) 0.005(3)
C20S 0.038(4) 0.022(4) 0.029(4) 0.007(3) -0.009(3) 0.016(3)
C21S 0.055(6) 0.053(7) 0.039(6) 0.019(5) -0.014(5) -0.002(6)

loop_
_atom_type_symbol
_atom_type_description
_atom_type_scat_dispersion_real
_atom_type_scat_dispersion_imag
_atom_type_scat_source
C C 0.0033 0.0016 'International Tables Vol C Tables 4.2.6.8 and 6.1.1.4'
H H 0.0000 0.0000 'International Tables Vol C Tables 4.2.6.8 and 6.1.1.4'
N N 0.0061 0.0033 'International Tables Vol C Tables 4.2.6.8 and 6.1.1.4'
O O 0.0106 0.0060 'International Tables Vol C Tables 4.2.6.8 and 6.1.1.4'
Co Co 0.3494 0.9721 'International Tables Vol C Tables 4.2.6.8 and 6.1.1.4'

loop_
_geom_angle_atom_site_label_1
_geom_angle_atom_site_label_2
_geom_angle_atom_site_label_3
_geom_angle
_geom_angle_site_symmetry_1
_geom_angle_site_symmetry_3
_geom_angle_publ_flag
O1 Co1 O6 115.92(10) . . ?
O1 Co1 O4 120.47(11) . . ?
O6 Co1 O4 118.45(10) . . ?
O1 Co1 N1 96.56(10) . . ?
O6 Co1 N1 95.89(10) . . ?
O4 Co1 N1 100.20(10) . . ?
O1 Co1 O3 92.70(9) . . ?
O6 Co1 O3 95.12(9) . . ?
O4 Co1 O3 60.65(9) . . ?
N1 Co1 O3 160.79(10) . . ?
O1 Co1 C12 109.23(10) . . ?
O6 Co1 C12 108.42(10) . . ?
O4 Co1 C12 30.54(10) . . ?
N1 Co1 C12 130.74(11) . . ?
O3 Co1 C12 30.12(9) . . ?
O2 Co2 O2 180.0 7 . ?
O2 Co2 O5 88.19(11) 7 7 ?
O2 Co2 O5 91.81(11) . 7 ?
O2 Co2 O5 91.81(11) 7 . ?
O2 Co2 O5 88.19(11) . . ?
O5 Co2 O5 180.0 7 . ?
O2 Co2 O3 91.49(9) 7 . ?
O2 Co2 O3 88.51(9) . . ?
O5 Co2 O3 87.83(9) 7 . ?
O5 Co2 O3 92.18(9) . . ?
O2 Co2 O3 88.51(9) 7 7 ?
O2 Co2 O3 91.49(9) . 7 ?
O5 Co2 O3 92.18(9) 7 7 ?
O5 Co2 O3 87.82(9) . 7 ?
O3 Co2 O3 180.0 . 7 ?
C1 O1 Co1 133.4(2) . . ?
C1 O2 Co2 136.8(2) 7 . ?
C12 O3 Co2 169.2(2) . . ?
C12 O3 Co1 84.32(17) . . ?
Co2 O3 Co1 106.36(9) . . ?
C12 O4 Co1 95.50(18) . . ?
C13 O5 Co2 142.7(2) . . ?
C13 O6 Co1 123.5(2) . . ?
C1N N1 C5N 130.0(5) . . ?
C1N N1 C3N 113.3(5) . . ?
C5N N1 C3N 70.4(5) . . ?
C1N N1 C6N 71.0(5) . . ?
C5N N1 C6N 108.4(5) . . ?
C3N N1 C6N 44.7(4) . . ?
C1N N1 C2N 111.7(5) . . ?
C5N N1 C2N 33.1(4) . . ?
C3N N1 C2N 103.1(5) . . ?
C6N N1 C2N 134.1(4) . . ?
C1N N1 C4N 32.7(4) . . ?
C5N N1 C4N 108.5(5) . . ?
C3N N1 C4N 135.7(4) . . ?
C6N N1 C4N 101.1(5) . . ?
C2N N1 C4N 81.6(5) . . ?
C1N N1 Co1 110.4(3) . . ?
C5N N1 Co1 114.9(4) . . ?
C3N N1 Co1 109.2(3) . . ?
C6N N1 Co1 112.5(3) . . ?
C2N N1 Co1 109.0(3) . . ?
C4N N1 Co1 110.6(3) . . ?
O2 C1 O1 126.7(3) 7 . ?
O2 C1 C2 117.7(3) 7 . ?
O1 C1 C2 115.6(3) . . ?
C3 C2 C11 119.9(3) . . ?
C3 C2 C1 120.1(3) . . ?
C11 C2 C1 120.0(3) . . ?
C2 C3 C4 121.4(3) . . ?
C5 C4 C3 122.2(3) . . ?
C5 C4 C9 119.1(3) . . ?
C3 C4 C9 118.7(3) . . ?
C6 C5 C4 121.1(3) . . ?
C5 C6 C7 119.8(3) . . ?
C8 C7 C6 120.6(3) . . ?
C8 C7 C13 121.0(3) . 4 ?
C6 C7 C13 118.2(3) . 4 ?
C7 C8 C9 120.7(3) . . ?
C10 C9 C4 119.0(3) . . ?
C10 C9 C8 122.4(3) . . ?
C4 C9 C8 118.6(3) . . ?
C11 C10 C9 120.8(3) . . ?
C10 C11 C2 120.3(3) . . ?
O3 C12 O4 119.5(3) . . ?
O3 C12 C14 120.9(3) . . ?
O4 C12 C14 119.6(3) . . ?
O3 C12 Co1 65.56(15) . . ?
O4 C12 Co1 53.96(14) . . ?
C14 C12 Co1 172.6(2) . . ?
O5 C13 O6 126.0(3) . . ?
O5 C13 C7 116.4(3) . 4_545 ?
O6 C13 C7 117.6(3) . 4_545 ?
C17 C14 C15 120.5(3) . . ?
C17 C14 C12 119.0(3) . . ?
C15 C14 C12 120.5(3) . . ?
C16 C15 C14 120.0(3) . . ?
C15 C16 C18 120.8(3) . 2_554 ?
C14 C17 C18 121.0(3) . . ?
C17 C18 C18 118.7(3) . 2_554 ?
C17 C18 C16 122.3(3) . 2_554 ?
C18 C18 C16 119.0(3) 2_554 2_554 ?
N1 C1N C5N 110.5(5) . 2 ?
C4N C2N N1 108.6(5) 2 . ?
C4N C2N C4N 92.6(4) 2 . ?
N1 C2N C4N 49.7(3) . . ?
N1 C3N C6N 107.3(5) . 2 ?
C2N C4N N1 110.8(5) 2 . ?
C2N C4N C2N 86.8(5) 2 . ?
N1 C4N C2N 48.7(3) . . ?
N1 C5N C1N 114.0(6) . 2 ?
N1 C6N C3N 111.9(5) . 2 ?
C6S C1S C2S 119.9(4) . . ?
C1S C2S C3S 119.5(5) . . ?
C2S C3S C4S 121.1(4) . . ?
C5S C4S C3S 118.1(4) . . ?
C5S C4S C7S 121.1(5) . . ?
C3S C4S C7S 120.8(4) . . ?
C4S C5S C6S 120.9(5) . . ?
C1S C6S C5S 120.5(4) . . ?
C9S C8S C13S 121.0(5) . . ?
C8S C9S C10S 119.4(6) . . ?
C9S C10S C11S 120.8(5) . . ?
C12S C11S C10S 117.1(5) . . ?
C12S C11S C14S 121.2(5) . . ?
C10S C11S C14S 121.6(5) . . ?
C13S C12S C11S 122.0(5) . . ?
C12S C13S C8S 119.7(5) . . ?
C16S C15S C20S 120.0 . . ?
C15S C16S C17S 120.0 . . ?
C16S C17S C18S 120.0 . . ?
C17S C18S C19S 120.0 . . ?
C17S C18S C21S 122.6 . . ?
C19S C18S C21S 117.4 . . ?
C20S C19S C18S 120.0 . . ?
C19S C20S C15S 120.0 . . ?

loop_
_geom_bond_atom_site_label_1
_geom_bond_atom_site_label_2
_geom_bond_distance
_geom_bond_site_symmetry_2
_geom_bond_publ_flag
Co1 O1 1.948(2) . ?
Co1 O6 1.970(2) . ?
Co1 O4 2.026(2) . ?
Co1 N1 2.095(3) . ?
Co1 O3 2.282(2) . ?
Co1 C12 2.494(3) . ?
Co2 O2 2.046(2) 7 ?
Co2 O2 2.046(2) . ?
Co2 O5 2.051(2) 7 ?
Co2 O5 2.051(2) . ?
Co2 O3 2.118(2) . ?
Co2 O3 2.118(2) 7 ?
O1 C1 1.272(4) . ?
O2 C1 1.241(4) 7 ?
O3 C12 1.258(4) . ?
O4 C12 1.273(4) . ?
O5 C13 1.247(4) . ?
O6 C13 1.273(4) . ?
N1 C1N 1.387(7) . ?
N1 C5N 1.422(7) . ?
N1 C3N 1.520(7) . ?
N1 C6N 1.543(7) . ?
N1 C2N 1.543(7) . ?
N1 C4N 1.567(7) . ?
C1 O2 1.241(4) 7 ?
C1 C2 1.503(4) . ?
C2 C3 1.365(5) . ?
C2 C11 1.420(5) . ?
C3 C4 1.415(4) . ?
C4 C5 1.412(5) . ?
C4 C9 1.422(4) . ?
C5 C6 1.368(5) . ?
C6 C7 1.413(5) . ?
C7 C8 1.366(4) . ?
C7 C13 1.500(4) 4 ?
C8 C9 1.424(4) . ?
C9 C10 1.418(4) . ?
C10 C11 1.368(5) . ?
C12 C14 1.495(4) . ?
C13 C7 1.500(4) 4_545 ?
C14 C17 1.372(4) . ?
C14 C15 1.400(5) . ?
C15 C16 1.378(4) . ?
C16 C18 1.417(5) 2_554 ?
C17 C18 1.417(4) . ?
C18 C18 1.417(6) 2_554 ?
C18 C16 1.417(5) 2_554 ?
C1N C5N 1.520(10) 2 ?
C2N C4N 1.531(9) 2 ?
C2N C4N 2.033(11) . ?
C3N C6N 1.551(8) 2 ?
C4N C2N 1.531(9) 2 ?
C5N C1N 1.520(10) 2 ?
C6N C3N 1.551(8) 2 ?
C1S C6S 1.362(7) . ?
C1S C2S 1.387(6) . ?
C2S C3S 1.388(7) . ?
C3S C4S 1.389(7) . ?
C4S C5S 1.383(6) . ?
C4S C7S 1.489(7) . ?
C5S C6S 1.386(7) . ?
C8S C9S 1.361(9) . ?
C8S C13S 1.378(8) . ?
C9S C10S 1.396(10) . ?
C10S C11S 1.402(8) . ?
C11S C12S 1.395(6) . ?
C11S C14S 1.510(6) . ?
C12S C13S 1.360(6) . ?
C15S C16S 1.3900 . ?
C15S C20S 1.3900 . ?
C16S C17S 1.3900 . ?
C17S C18S 1.3900 . ?
C18S C19S 1.3900 . ?
C18S C21S 1.4926 . ?
C19S C20S 1.3900 . ?
